data_7039771
loop_
_publ_author_name
'Adhikary, Jaydeep'
'Chakraborty, Aratrika'
'Dasgupta, Sanchari'
'Chattopadhyay, Shyamal Kumar'
'Kruszynski, Rafa\/l'
'Trzesowska-Kruszynska, Agata'
'Stepanovi\'c, Stepan'
'Gruden-Pavlovi\'c, Maja'
'Swart, Marcel'
'Das, Debasis'

_publ_section_title
;
 Unique mononuclear Mn(II) complexes of an end-off compartmental Schiff
 base ligand: experimental and theoretical studies on their bio-relevant
 catalytic promiscuity.
;
_journal_issue 31
_journal_name_full 'Dalton transactions (Cambridge, England : 2003)'
_journal_page_first 12409
_journal_page_last 12422
_journal_paper_doi 10.1039/c6dt00625f
_journal_volume 45
_journal_year 2016
_chemical_formula_sum 'C28 H30 Mn N6 O S2'
_chemical_formula_weight 585.64
_space_group_crystal_system triclinic
_space_group_IT_number 2
_space_group_name_Hall '-P 1'
_space_group_name_H-M_alt 'P -1'
_symmetry_space_group_name_Hall '-P 1'
_symmetry_space_group_name_H-M 'P -1'
_atom_sites_solution_hydrogens mixed
_audit_creation_method SHELXL-2014/7
_audit_update_record
;
2016-06-27 deposited with the CCDC.
2016-07-04 downloaded from the CCDC.
;
_cell_angle_alpha 80.040(17)
_cell_angle_beta 79.204(12)
_cell_angle_gamma 72.490(9)
_cell_formula_units_Z 2
_cell_length_a 10.4398(10)
_cell_length_b 10.9965(10)
_cell_length_c 13.7776(18)
_cell_measurement_reflns_used 131
_cell_measurement_temperature 291(2)
_cell_measurement_theta_max 20
_cell_measurement_theta_min 2
_cell_volume 1470.2(3)
_computing_cell_refinement 'SAINT-Plus (Bruker, 2016)'
_computing_data_collection 'APEX3 (Bruker, 2016)'
_computing_data_reduction 'SAINT-Plus (Bruker, 2016)'
_computing_molecular_graphics
;XP in SHELXTL/PC (Sheldrick, 2008)
 ORTEP-3 W v. 1.062 (Farrugia 1997)
;
_computing_publication_material
;SHELXL-2014/7 (Sheldrick, 2015) and
 PLATON (Spek, 1990)
;
_computing_structure_refinement 'SHELXL-2014/7 (Sheldrick, 2015)'
_computing_structure_solution 'SHELXS-97 (Sheldrick, 2008)'
_diffrn_ambient_temperature 293(2)
_diffrn_measured_fraction_theta_full 0.995
_diffrn_measured_fraction_theta_max 0.985
_diffrn_measurement_device_type 'Bruker APEX CCD'
_diffrn_measurement_method \w
_diffrn_radiation_type MoK\a
_diffrn_radiation_wavelength 0.71073
_diffrn_reflns_av_R_equivalents 0.0684
_diffrn_reflns_av_unetI/netI 0.0717
_diffrn_reflns_Laue_measured_fraction_full 0.995
_diffrn_reflns_Laue_measured_fraction_max 0.985
_diffrn_reflns_limit_h_max 13
_diffrn_reflns_limit_h_min -13
_diffrn_reflns_limit_k_max 14
_diffrn_reflns_limit_k_min -14
_diffrn_reflns_limit_l_max 18
_diffrn_reflns_limit_l_min -18
_diffrn_reflns_number 19656
_diffrn_reflns_point_group_measured_fraction_full 0.995
_diffrn_reflns_point_group_measured_fraction_max 0.985
_diffrn_reflns_theta_full 25.000
_diffrn_reflns_theta_max 28.408
_diffrn_reflns_theta_min 2.322
_diffrn_source 'fine-focus sealed tube'
_exptl_absorpt_coefficient_mu 0.622
_exptl_absorpt_correction_T_max 0.984
_exptl_absorpt_correction_T_min 0.903
_exptl_absorpt_correction_type multi-scan
_exptl_absorpt_process_details '(SADABS; Bruker, 2016)'
_exptl_crystal_colour 'pale pink'
_exptl_crystal_density_diffrn 1.323
_exptl_crystal_description prism
_exptl_crystal_F_000 610
_exptl_crystal_size_max 0.205
_exptl_crystal_size_mid 0.154
_exptl_crystal_size_min 0.084
_refine_diff_density_max 0.929
_refine_diff_density_min -0.549
_refine_diff_density_rms 0.075
_refine_ls_extinction_method none
_refine_ls_goodness_of_fit_ref 1.016
_refine_ls_hydrogen_treatment mixed
_refine_ls_matrix_type full
_refine_ls_number_parameters 380
_refine_ls_number_reflns 7266
_refine_ls_number_restraints 0
_refine_ls_restrained_S_all 1.016
_refine_ls_R_factor_all 0.1067
_refine_ls_R_factor_gt 0.0672
_refine_ls_shift/su_max 0.000
_refine_ls_shift/su_mean 0.000
_refine_ls_structure_factor_coef Fsqd
_refine_ls_weighting_details 'w=1/[\s^2^(Fo^2^)+(0.0780P)^2^+1.6433P] where P=(Fo^2^+2Fc^2^)/3'
_refine_ls_weighting_scheme calc
_refine_ls_wR_factor_gt 0.1655
_refine_ls_wR_factor_ref 0.1946
_reflns_Friedel_coverage 0.000
_reflns_number_gt 4799
_reflns_number_total 7266
_reflns_threshold_expression 'I > 2\s(I)'
_cod_data_source_file c6dt00625f2.cif
_cod_data_source_block pamn1
_cod_depositor_comments 'Adding full bibliography for 7039770--7039772.cif.'
_cod_database_code 7039771
_shelx_shelxl_version_number 2014/7
_shelx_space_group_comment
;
The symmetry employed for this shelxl refinement is uniquely defined
by the following loop, which should always be used as a source of
symmetry information in preference to the above space-group names.
They are only intended as comments.
;

loop_
_space_group_symop_operation_xyz
'x, y, z'
'-x, -y, -z'

loop_
_atom_site_label
_atom_site_type_symbol
_atom_site_fract_x
_atom_site_fract_y
_atom_site_fract_z
_atom_site_U_iso_or_equiv
_atom_site_adp_type
_atom_site_occupancy
_atom_site_site_symmetry_order
_atom_site_calc_flag
_atom_site_refinement_flags_posn
_atom_site_refinement_flags_adp
_atom_site_refinement_flags_occupancy
_atom_site_disorder_assembly
_atom_site_disorder_group
Mn1 Mn 0.55680(5) 0.35559(5) 0.35179(4) 0.03900(17) Uani 1 1 d . . . . .
C1 C 0.0141(15) 1.0232(13) 0.3035(11) 0.126(6) Uani 0.66(2) 1 d . . P A 1
H1A H -0.0689 1.0897 0.2960 0.189 Uiso 0.66(2) 1 calc R U P A 1
H1B H 0.0791 1.0589 0.3206 0.189 Uiso 0.66(2) 1 calc R U P A 1
H1C H -0.0033 0.9573 0.3554 0.189 Uiso 0.66(2) 1 calc R U P A 1
C2 C -0.0325(14) 0.9173(11) 0.1772(14) 0.126(8) Uani 0.66(2) 1 d . . P A 1
H2A H -0.1169 0.9837 0.1787 0.189 Uiso 0.66(2) 1 calc R U P A 1
H2B H -0.0443 0.8442 0.2234 0.189 Uiso 0.66(2) 1 calc R U P A 1
H2C H -0.0038 0.8928 0.1113 0.189 Uiso 0.66(2) 1 calc R U P A 1
C4 C 0.1092(11) 1.0659(13) 0.1293(13) 0.158(11) Uani 0.66(2) 1 d . . P A 1
H4A H 0.1518 1.0299 0.0687 0.238 Uiso 0.66(2) 1 calc R U P A 1
H4B H 0.1713 1.0988 0.1531 0.238 Uiso 0.66(2) 1 calc R U P A 1
H4C H 0.0294 1.1344 0.1168 0.238 Uiso 0.66(2) 1 calc R U P A 1
C1' C -0.059(3) 0.946(4) 0.260(3) 0.22(3) Uani 0.34(2) 1 d . . P A 2
H1'1 H -0.0528 0.8562 0.2723 0.331 Uiso 0.34(2) 1 calc R U P A 2
H1'2 H -0.1310 0.9898 0.2212 0.331 Uiso 0.34(2) 1 calc R U P A 2
H1'3 H -0.0784 0.9806 0.3223 0.331 Uiso 0.34(2) 1 calc R U P A 2
C2' C 0.0484(19) 0.9690(19) 0.0964(14) 0.085(8) Uani 0.34(2) 1 d . . P A 2
H2'1 H 0.0200 0.8954 0.0910 0.127 Uiso 0.34(2) 1 calc R U P A 2
H2'2 H 0.1317 0.9679 0.0525 0.127 Uiso 0.34(2) 1 calc R U P A 2
H2'3 H -0.0204 1.0460 0.0785 0.127 Uiso 0.34(2) 1 calc R U P A 2
C4' C 0.094(5) 1.089(3) 0.219(4) 0.25(3) Uani 0.34(2) 1 d . . P A 2
H4'1 H 0.0448 1.1149 0.2817 0.382 Uiso 0.34(2) 1 calc R U P A 2
H4'2 H 0.0625 1.1540 0.1661 0.382 Uiso 0.34(2) 1 calc R U P A 2
H4'3 H 0.1890 1.0765 0.2184 0.382 Uiso 0.34(2) 1 calc R U P A 2
C3 C 0.0707(4) 0.9652(4) 0.2050(4) 0.0704(13) Uani 1 1 d . . . . .
C5 C 0.1963(4) 0.8517(3) 0.2255(3) 0.0511(9) Uani 1 1 d . . . . .
C6 C 0.1856(4) 0.7490(4) 0.2962(3) 0.0500(9) Uani 1 1 d . . . . .
H6 H 0.1010 0.7516 0.3335 0.060 Uiso 1 1 calc R U . . .
C7 C 0.2933(3) 0.6415(3) 0.3153(2) 0.0409(7) Uani 1 1 d . . . . .
C8 C 0.4237(3) 0.6348(3) 0.2593(2) 0.0372(7) Uani 1 1 d . . . . .
C9 C 0.4355(3) 0.7429(3) 0.1894(2) 0.0423(7) Uani 1 1 d . . . . .
C10 C 0.3231(4) 0.8473(3) 0.1741(3) 0.0511(9) Uani 1 1 d . . . . .
H10 H 0.3344 0.9165 0.1273 0.061 Uiso 1 1 calc R U . . .
O1 O 0.5274(2) 0.5365(2) 0.27039(19) 0.0497(6) Uani 1 1 d . . . . .
C11 C 0.2652(3) 0.5410(3) 0.3915(3) 0.0483(8) Uani 1 1 d . . . . .
H11 H 0.1764 0.5558 0.4239 0.058 Uiso 1 1 calc R U . . .
N1 N 0.3475(3) 0.4349(3) 0.4194(2) 0.0485(7) Uani 1 1 d . . . . .
C12 C 0.2885(4) 0.3480(4) 0.4968(4) 0.0691(12) Uani 1 1 d . . . . .
H12A H 0.1964 0.3939 0.5219 0.083 Uiso 1 1 calc R U . . .
H12B H 0.2841 0.2760 0.4669 0.083 Uiso 1 1 calc R U . . .
C13 C 0.3658(5) 0.2993(5) 0.5797(3) 0.0712(12) Uani 1 1 d . . . . .
H13A H 0.3061 0.2739 0.6374 0.085 Uiso 1 1 calc R U . . .
H13B H 0.3944 0.3689 0.5955 0.085 Uiso 1 1 calc R U . . .
C14 C 0.4894(4) 0.1871(4) 0.5627(3) 0.0570(10) Uani 1 1 d . . . . .
C15 C 0.5154(5) 0.0808(5) 0.6333(3) 0.0752(13) Uani 1 1 d . . . . .
H15 H 0.4518 0.0746 0.6897 0.090 Uiso 1 1 calc R U . . .
C16 C 0.6312(5) -0.0139(4) 0.6216(3) 0.0724(13) Uani 1 1 d . . . . .
H16 H 0.6479 -0.0861 0.6688 0.087 Uiso 1 1 calc R U . . .
C17 C 0.7242(5) -0.0020(5) 0.5386(4) 0.0872(17) Uani 1 1 d . . . . .
H17 H 0.8068 -0.0643 0.5287 0.105 Uiso 1 1 calc R U . . .
C18 C 0.6915(5) 0.1045(5) 0.4711(4) 0.0843(16) Uani 1 1 d . . . . .
H18 H 0.7538 0.1120 0.4141 0.101 Uiso 1 1 calc R U . . .
N2 N 0.5765(3) 0.1986(3) 0.4811(2) 0.0505(7) Uani 1 1 d . . . . .
C19 C 0.5644(4) 0.7482(3) 0.1353(3) 0.0481(8) Uani 1 1 d . . . . .
H19 H 0.5687 0.8216 0.0912 0.058 Uiso 1 1 calc R U . . .
N3 N 0.6747(3) 0.6585(3) 0.1434(2) 0.0508(8) Uani 1 1 d . . . . .
H3N H 0.670(4) 0.593(4) 0.179(3) 0.061 Uiso 1 1 d . U . . .
C20 C 0.8099(4) 0.6620(4) 0.0897(3) 0.0590(10) Uani 1 1 d . . . . .
H20A H 0.8240 0.6296 0.0263 0.071 Uiso 1 1 calc R U . . .
H20B H 0.8152 0.7501 0.0767 0.071 Uiso 1 1 calc R U . . .
C21 C 0.9157(4) 0.5837(5) 0.1487(3) 0.0701(12) Uani 1 1 d . . . . .
H21A H 0.9082 0.4964 0.1622 0.084 Uiso 1 1 calc R U . . .
H21B H 0.8999 0.6166 0.2122 0.084 Uiso 1 1 calc R U . . .
C22 C 1.0581(4) 0.5810(4) 0.0995(3) 0.0576(10) Uani 1 1 d . . . . .
C23 C 1.1680(4) 0.5004(5) 0.1403(3) 0.0721(12) Uani 1 1 d . . . . .
H23 H 1.1559 0.4442 0.1977 0.087 Uiso 1 1 calc R U . . .
C24 C 1.2960(5) 0.5035(6) 0.0954(4) 0.0825(15) Uani 1 1 d . . . . .
H24 H 1.3721 0.4516 0.1230 0.099 Uiso 1 1 calc R U . . .
C25 C 1.3092(5) 0.5837(5) 0.0102(4) 0.0829(15) Uani 1 1 d . . . . .
H25 H 1.3947 0.5880 -0.0216 0.099 Uiso 1 1 calc R U . . .
C26 C 1.1971(5) 0.6573(5) -0.0280(5) 0.096(2) Uani 1 1 d . . . . .
H26 H 1.2081 0.7108 -0.0872 0.116 Uiso 1 1 calc R U . . .
N6 N 0.5585(4) 0.2423(3) 0.2440(3) 0.0619(9) Uani 1 1 d . . . . .
C28 C 0.5567(4) 0.1825(4) 0.1862(3) 0.0532(9) Uani 1 1 d . . . . .
S1 S 0.5549(2) 0.09611(15) 0.10378(10) 0.1038(6) Uani 1 1 d . . . . .
N5 N 0.7565(3) 0.3606(3) 0.3551(3) 0.0634(9) Uani 1 1 d . . . . .
C29 C 0.8621(4) 0.3525(4) 0.3721(3) 0.0522(9) Uani 1 1 d . . . . .
S2 S 1.01063(11) 0.34329(15) 0.39682(11) 0.0810(4) Uani 1 1 d . . . . .
N4 N 1.0706(4) 0.6576(4) 0.0146(3) 0.0847(13) Uani 1 1 d . . . . .

loop_
_atom_site_aniso_label
_atom_site_aniso_U_11
_atom_site_aniso_U_22
_atom_site_aniso_U_33
_atom_site_aniso_U_23
_atom_site_aniso_U_13
_atom_site_aniso_U_12
Mn1 0.0319(3) 0.0357(3) 0.0440(3) -0.0011(2) -0.0039(2) -0.00456(19)
C1 0.104(10) 0.096(9) 0.130(10) -0.041(7) -0.022(8) 0.062(7)
C2 0.089(10) 0.087(7) 0.205(19) -0.013(10) -0.093(13) 0.013(7)
C4 0.076(7) 0.102(11) 0.205(17) 0.099(12) 0.000(8) 0.034(7)
C1' 0.079(17) 0.24(5) 0.20(4) 0.09(4) 0.01(2) 0.10(2)
C2' 0.066(11) 0.079(12) 0.092(12) -0.003(9) -0.042(10) 0.019(10)
C4' 0.38(6) 0.080(17) 0.28(5) -0.11(3) -0.24(5) 0.14(3)
C3 0.051(2) 0.063(3) 0.073(3) -0.005(2) -0.014(2) 0.022(2)
C5 0.046(2) 0.0467(19) 0.0468(19) -0.0059(15) -0.0126(16) 0.0115(16)
C6 0.0349(17) 0.055(2) 0.0486(19) -0.0089(16) -0.0039(15) 0.0052(15)
C7 0.0376(17) 0.0396(16) 0.0391(16) -0.0039(13) -0.0070(14) -0.0011(13)
C8 0.0309(15) 0.0354(15) 0.0425(17) -0.0048(13) -0.0097(13) -0.0026(12)
C9 0.0411(18) 0.0371(16) 0.0416(17) -0.0021(13) -0.0078(14) -0.0007(13)
C10 0.055(2) 0.0384(18) 0.0470(19) 0.0029(14) -0.0107(17) 0.0045(16)
O1 0.0284(11) 0.0403(12) 0.0662(16) 0.0079(11) -0.0013(11) 0.0000(9)
C11 0.0311(16) 0.052(2) 0.053(2) -0.0034(16) 0.0003(15) -0.0034(15)
N1 0.0341(15) 0.0462(16) 0.0552(17) 0.0041(13) -0.0005(13) -0.0060(12)
C12 0.039(2) 0.069(3) 0.082(3) 0.018(2) 0.003(2) -0.0120(19)
C13 0.080(3) 0.072(3) 0.053(2) -0.003(2) 0.004(2) -0.019(2)
C14 0.060(2) 0.054(2) 0.049(2) 0.0046(17) -0.0053(18) -0.0118(18)
C15 0.090(4) 0.071(3) 0.048(2) 0.016(2) -0.002(2) -0.017(3)
C16 0.089(3) 0.056(2) 0.065(3) 0.021(2) -0.027(3) -0.016(2)
C17 0.061(3) 0.064(3) 0.110(4) 0.031(3) -0.015(3) 0.000(2)
C18 0.056(3) 0.065(3) 0.093(3) 0.028(3) 0.012(2) 0.006(2)
N2 0.0426(16) 0.0502(17) 0.0506(17) 0.0054(13) -0.0070(14) -0.0074(13)
C19 0.049(2) 0.0368(17) 0.050(2) 0.0039(14) -0.0035(16) -0.0077(15)
N3 0.0382(15) 0.0441(16) 0.0611(19) 0.0064(14) -0.0013(14) -0.0087(13)
C20 0.040(2) 0.067(2) 0.063(2) 0.0061(19) 0.0040(17) -0.0185(18)
C21 0.043(2) 0.084(3) 0.070(3) 0.011(2) -0.001(2) -0.015(2)
C22 0.044(2) 0.059(2) 0.063(2) -0.0034(19) -0.0013(18) -0.0103(18)
C23 0.052(2) 0.093(3) 0.061(3) 0.000(2) -0.011(2) -0.009(2)
C24 0.043(2) 0.112(4) 0.086(3) -0.012(3) -0.016(2) -0.008(3)
C25 0.044(2) 0.083(3) 0.112(4) -0.004(3) 0.004(3) -0.017(2)
C26 0.046(3) 0.081(3) 0.128(5) 0.031(3) 0.018(3) -0.010(2)
N6 0.080(3) 0.0539(19) 0.0534(19) -0.0070(16) -0.0050(18) -0.0239(18)
C28 0.071(3) 0.048(2) 0.0393(18) 0.0036(16) -0.0045(18) -0.0225(19)
S1 0.1864(18) 0.0900(10) 0.0559(7) -0.0163(6) -0.0142(9) -0.0674(11)
N5 0.0412(18) 0.0517(19) 0.092(3) 0.0061(17) -0.0196(17) -0.0071(14)
C29 0.041(2) 0.048(2) 0.062(2) -0.0027(17) -0.0079(17) -0.0051(16)
S2 0.0401(6) 0.1127(10) 0.0907(9) -0.0173(8) -0.0194(6) -0.0135(6)
N4 0.0420(19) 0.076(3) 0.108(3) 0.030(2) 0.006(2) -0.0077(18)

loop_
_atom_type_symbol
_atom_type_description
_atom_type_scat_dispersion_real
_atom_type_scat_dispersion_imag
_atom_type_scat_source
C C 0.0033 0.0016 'International Tables Vol C Tables 4.2.6.8 and 6.1.1.4'
H H 0.0000 0.0000 'International Tables Vol C Tables 4.2.6.8 and 6.1.1.4'
N N 0.0061 0.0033 'International Tables Vol C Tables 4.2.6.8 and 6.1.1.4'
O O 0.0106 0.0060 'International Tables Vol C Tables 4.2.6.8 and 6.1.1.4'
S S 0.1246 0.1234 'International Tables Vol C Tables 4.2.6.8 and 6.1.1.4'
Mn Mn 0.3368 0.7283 'International Tables Vol C Tables 4.2.6.8 and 6.1.1.4'

loop_
_geom_angle_atom_site_label_1
_geom_angle_atom_site_label_2
_geom_angle_atom_site_label_3
_geom_angle
O1 Mn1 N6 101.71(12)
O1 Mn1 N5 87.07(11)
N6 Mn1 N5 109.65(15)
O1 Mn1 N1 83.29(10)
N6 Mn1 N1 109.14(14)
N5 Mn1 N1 141.16(14)
O1 Mn1 N2 161.08(11)
N6 Mn1 N2 96.96(13)
N5 Mn1 N2 89.55(12)
N1 Mn1 N2 87.76(11)
C3 C1 H1A 109.5
C3 C1 H1B 109.5
H1A C1 H1B 109.5
C3 C1 H1C 109.5
H1A C1 H1C 109.5
H1B C1 H1C 109.5
C3 C2 H2A 109.5
C3 C2 H2B 109.5
H2A C2 H2B 109.5
C3 C2 H2C 109.5
H2A C2 H2C 109.5
H2B C2 H2C 109.5
C3 C4 H4A 109.5
C3 C4 H4B 109.5
H4A C4 H4B 109.5
C3 C4 H4C 109.5
H4A C4 H4C 109.5
H4B C4 H4C 109.5
C3 C1' H1'1 109.5
C3 C1' H1'2 109.5
H1'1 C1' H1'2 109.5
C3 C1' H1'3 109.5
H1'1 C1' H1'3 109.5
H1'2 C1' H1'3 109.5
C3 C2' H2'1 109.5
C3 C2' H2'2 109.5
H2'1 C2' H2'2 109.5
C3 C2' H2'3 109.5
H2'1 C2' H2'3 109.5
H2'2 C2' H2'3 109.5
C3 C4' H4'1 109.5
C3 C4' H4'2 109.5
H4'1 C4' H4'2 109.5
C3 C4' H4'3 109.5
H4'1 C4' H4'3 109.5
H4'2 C4' H4'3 109.5
C2 C3 C4 112.7(9)
C1' C3 C4' 113(3)
C2 C3 C1 108.8(9)
C4 C3 C1 108.0(10)
C2 C3 C5 109.6(5)
C4 C3 C5 111.0(5)
C1' C3 C5 114.2(11)
C4' C3 C5 110.1(13)
C1 C3 C5 106.4(6)
C1' C3 C2' 101(2)
C4' C3 C2' 110.4(17)
C5 C3 C2' 107.8(6)
C10 C5 C6 116.6(3)
C10 C5 C3 122.1(4)
C6 C5 C3 121.3(4)
C5 C6 C7 124.1(3)
C5 C6 H6 117.9
C7 C6 H6 117.9
C6 C7 C8 119.2(3)
C6 C7 C11 117.4(3)
C8 C7 C11 123.4(3)
O1 C8 C9 120.7(3)
O1 C8 C7 122.8(3)
C9 C8 C7 116.5(3)
C10 C9 C8 121.2(3)
C10 C9 C19 118.6(3)
C8 C9 C19 120.2(3)
C5 C10 C9 122.3(3)
C5 C10 H10 118.8
C9 C10 H10 118.8
C8 O1 Mn1 134.7(2)
N1 C11 C7 127.7(3)
N1 C11 H11 116.1
C7 C11 H11 116.1
C11 N1 C12 115.7(3)
C11 N1 Mn1 127.2(2)
C12 N1 Mn1 116.4(2)
C13 C12 N1 113.0(4)
C13 C12 H12A 109.0
N1 C12 H12A 109.0
C13 C12 H12B 109.0
N1 C12 H12B 109.0
H12A C12 H12B 107.8
C12 C13 C14 115.5(4)
C12 C13 H13A 108.4
C14 C13 H13A 108.4
C12 C13 H13B 108.4
C14 C13 H13B 108.4
H13A C13 H13B 107.5
N2 C14 C15 121.3(4)
N2 C14 C13 117.4(3)
C15 C14 C13 121.1(4)
C16 C15 C14 120.8(4)
C16 C15 H15 119.6
C14 C15 H15 119.6
C15 C16 C17 118.6(4)
C15 C16 H16 120.7
C17 C16 H16 120.7
C18 C17 C16 117.6(4)
C18 C17 H17 121.2
C16 C17 H17 121.2
N2 C18 C17 124.5(4)
N2 C18 H18 117.7
C17 C18 H18 117.7
C14 N2 C18 117.1(3)
C14 N2 Mn1 128.9(3)
C18 N2 Mn1 114.0(3)
N3 C19 C9 124.3(3)
N3 C19 H19 117.9
C9 C19 H19 117.9
C19 N3 C20 125.6(3)
C19 N3 H3N 118(3)
C20 N3 H3N 116(3)
C21 C20 N3 110.3(3)
C21 C20 H20A 109.6
N3 C20 H20A 109.6
C21 C20 H20B 109.6
N3 C20 H20B 109.6
H20A C20 H20B 108.1
C20 C21 C22 114.2(4)
C20 C21 H21A 108.7
C22 C21 H21A 108.7
C20 C21 H21B 108.7
C22 C21 H21B 108.7
H21A C21 H21B 107.6
N4 C22 C23 122.4(4)
N4 C22 C21 116.8(4)
C23 C22 C21 120.8(4)
C22 C23 C24 119.3(5)
C22 C23 H23 120.4
C24 C23 H23 120.4
C25 C24 C23 118.4(5)
C25 C24 H24 120.8
C23 C24 H24 120.8
C26 C25 C24 119.4(4)
C26 C25 H25 120.3
C24 C25 H25 120.3
N4 C26 C25 123.6(5)
N4 C26 H26 118.2
C25 C26 H26 118.2
C28 N6 Mn1 178.7(4)
N6 C28 S1 179.6(5)
C29 N5 Mn1 168.8(4)
N5 C29 S2 179.1(4)
C22 N4 C26 116.8(4)

loop_
_geom_bond_atom_site_label_1
_geom_bond_atom_site_label_2
_geom_bond_distance
Mn1 O1 2.073(2)
Mn1 N6 2.091(3)
Mn1 N5 2.111(3)
Mn1 N1 2.185(3)
Mn1 N2 2.249(3)
C1 C3 1.540(13)
C1 H1A 0.9600
C1 H1B 0.9600
C1 H1C 0.9600
C2 C3 1.466(12)
C2 H2A 0.9600
C2 H2B 0.9600
C2 H2C 0.9600
C4 C3 1.479(11)
C4 H4A 0.9600
C4 H4B 0.9600
C4 H4C 0.9600
C1' C3 1.48(3)
C1' H1'1 0.9600
C1' H1'2 0.9600
C1' H1'3 0.9600
C2' C3 1.548(17)
C2' H2'1 0.9600
C2' H2'2 0.9600
C2' H2'3 0.9600
C4' C3 1.50(4)
C4' H4'1 0.9600
C4' H4'2 0.9600
C4' H4'3 0.9600
C3 C5 1.545(5)
C5 C10 1.371(5)
C5 C6 1.375(5)
C6 C7 1.391(4)
C6 H6 0.9300
C7 C8 1.422(5)
C7 C11 1.444(5)
C8 O1 1.290(4)
C8 C9 1.415(5)
C9 C10 1.392(4)
C9 C19 1.424(5)
C10 H10 0.9300
C11 N1 1.271(4)
C11 H11 0.9300
N1 C12 1.478(5)
C12 C13 1.455(6)
C12 H12A 0.9700
C12 H12B 0.9700
C13 C14 1.507(6)
C13 H13A 0.9700
C13 H13B 0.9700
C14 N2 1.320(5)
C14 C15 1.379(6)
C15 C16 1.341(7)
C15 H15 0.9300
C16 C17 1.370(7)
C16 H16 0.9300
C17 C18 1.361(6)
C17 H17 0.9300
C18 N2 1.331(5)
C18 H18 0.9300
C19 N3 1.280(4)
C19 H19 0.9300
N3 C20 1.474(5)
N3 H3N 0.81(4)
C20 C21 1.465(6)
C20 H20A 0.9700
C20 H20B 0.9700
C21 C22 1.508(5)
C21 H21A 0.9700
C21 H21B 0.9700
C22 N4 1.328(5)
C22 C23 1.368(6)
C23 C24 1.371(7)
C23 H23 0.9300
C24 C25 1.352(7)
C24 H24 0.9300
C25 C26 1.347(7)
C25 H25 0.9300
C26 N4 1.340(5)
C26 H26 0.9300
N6 C28 1.124(5)
C28 S1 1.607(4)
N5 C29 1.144(5)
C29 S2 1.619(4)
